data_4327693
loop_
_publ_author_name
'Tianyan Niu'
'Jian Lu'
'Xiqu Wang'
'James D. Korp'
'Allan J. Jacobson'

_publ_section_title
;
 Syntheses and Structural Characterizations of Two Three-Dimensional
 Polymers: [{(n-C4H9)3Sn}3M(CN)6] (M = Fe, Co)
;
_journal_name_full 'Inorganic Chemistry'
_journal_page_first 5324
_journal_page_last 5328
_journal_paper_doi 10.1021/ic980536+
_journal_volume 37
_journal_year 1998
_chemical_formula_sum 'C42 H81 Co N6 Sn3'
_chemical_formula_weight 1085.13
_chemical_name_systematic
; 
 catena-(hexakis(mu!2$-Cyano)-tri-t-butyl-cobalt(iii)-tin(iv))
;
_space_group_IT_number 212
_symmetry_cell_setting cubic
_symmetry_space_group_name_Hall 'P 4acd 2ab 3'
_symmetry_space_group_name_H-M 'P 43 3 2'
_atom_sites_solution_hydrogens geom
_atom_sites_solution_primary direct
_atom_sites_solution_secondary difmap
_audit_creation_method SHELXL
_cell_angle_alpha 90.00
_cell_angle_beta 90.00
_cell_angle_gamma 90.00
_cell_formula_units_Z 4
_cell_length_a 17.2597(5)
_cell_length_b 17.2597(5)
_cell_length_c 17.2597(5)
_cell_measurement_temperature 223(2)
_cell_measurement_theta_max 28
_cell_measurement_theta_min 1
_cell_volume 5141.6(3)
_computing_cell_refinement 'Siemens XSCANS'
_computing_data_collection 'Siemens XSCANS'
_computing_data_reduction 'Siemens SHELXTL'
_computing_molecular_graphics 'Siemens SHELXTL and Diamond'
_computing_publication_material 'Siemens SHELXTL '
_computing_structure_refinement 'SHELXL-96 (Sheldrick, 1996)'
_computing_structure_solution 'SHELXS-96 (Sheldrick, 1990)'
_diffrn_ambient_temperature 223(2)
_diffrn_measurement_device 'Siemens SMART CCD'
_diffrn_measurement_method CCD
_diffrn_radiation_monochromator graphite
_diffrn_radiation_source 'fine-focus sealed tube'
_diffrn_radiation_type MoK\a
_diffrn_radiation_wavelength 0.71073
_diffrn_reflns_av_R_equivalents 0.0196
_diffrn_reflns_av_sigmaI/netI 0.0082
_diffrn_reflns_limit_h_max 21
_diffrn_reflns_limit_h_min -21
_diffrn_reflns_limit_k_max 14
_diffrn_reflns_limit_k_min -22
_diffrn_reflns_limit_l_max 23
_diffrn_reflns_limit_l_min -23
_diffrn_reflns_number 31088
_diffrn_reflns_theta_max 28.56
_diffrn_reflns_theta_min 1.67
_diffrn_standards_decay_% 0.0
_exptl_absorpt_coefficient_mu 1.789
_exptl_absorpt_correction_T_max 1.000
_exptl_absorpt_correction_T_min 0.869
_exptl_absorpt_correction_type empirical
_exptl_crystal_colour clear
_exptl_crystal_density_diffrn 1.402
_exptl_crystal_description cubic
_exptl_crystal_F_000 2208
_exptl_crystal_size_max 0.1mm
_exptl_crystal_size_mid 0.1mm
_exptl_crystal_size_min 0.1mm
_refine_diff_density_max 0.487
_refine_diff_density_min -0.261
_refine_diff_density_rms 0.091
_refine_ls_abs_structure_details 'Flack H D (1983), Acta Cryst. A39, 876-881'
_refine_ls_abs_structure_Flack 0.03(6)
_refine_ls_extinction_method none
_refine_ls_goodness_of_fit_all 1.199
_refine_ls_goodness_of_fit_obs 1.210
_refine_ls_matrix_type full
_refine_ls_number_parameters 79
_refine_ls_number_reflns 2139
_refine_ls_number_restraints 10
_refine_ls_restrained_S_all 1.205
_refine_ls_restrained_S_obs 1.213
_refine_ls_R_factor_all 0.0330
_refine_ls_R_factor_obs 0.0286
_refine_ls_shift/esd_max 0.324
_refine_ls_shift/esd_mean 0.056
_refine_ls_structure_factor_coef Fsqd
_refine_ls_weighting_details 'w=1/[\s^2^(Fo^2^)+(0.0557P)^2^+1.9727P] where P=(Fo^2^+2Fc^2^)/3'
_refine_ls_weighting_scheme calc
_refine_ls_wR_factor_all 0.0934
_refine_ls_wR_factor_obs 0.0866
_reflns_number_observed 1965
_reflns_number_total 2139
_reflns_observed_criterion >4sigma(I)
_cod_data_source_file ic9805362B_2.cif
_cod_data_source_block '[(C4H9)3Sn]3Co(CN)6'
_cod_depositor_comments
;
The following automatic conversions were performed:

'_refine_ls_weighting_scheme' value 'calc
w=1/[\s^2^(Fo^2^)+(0.0557P)^2^+1.9727P] where P=(Fo^2^+2Fc^2^)/3' was
changed to 'calc'. New tag '_refine_ls_weighting_details' was
created. The value of the new tag was set to
'w=1/[\s^2^(Fo^2^)+(0.0557P)^2^+1.9727P] where P=(Fo^2^+2Fc^2^)/3'.

Automatic conversion script
Id: cif_fix_values 3143 2015-03-26 13:38:13Z robertas 
;
_cod_database_code 4327693

loop_
_symmetry_equiv_pos_as_xyz
'x, y, z'
'-x+1/2, -y, z+1/2'
'-x, y+1/2, -z+1/2'
'x+1/2, -y+1/2, -z'
'z, x, y'
'z+1/2, -x+1/2, -y'
'-z+1/2, -x, y+1/2'
'-z, x+1/2, -y+1/2'
'y, z, x'
'-y, z+1/2, -x+1/2'
'y+1/2, -z+1/2, -x'
'-y+1/2, -z, x+1/2'
'y+1/4, x+3/4, -z+3/4'
'-y+1/4, -x+1/4, -z+1/4'
'y+3/4, -x+3/4, z+1/4'
'-y+3/4, x+1/4, z+3/4'
'x+1/4, z+3/4, -y+3/4'
'-x+3/4, z+1/4, y+3/4'
'-x+1/4, -z+1/4, -y+1/4'
'x+3/4, -z+3/4, y+1/4'
'z+1/4, y+3/4, -x+3/4'
'z+3/4, -y+3/4, x+1/4'
'-z+3/4, y+1/4, x+3/4'
'-z+1/4, -y+1/4, -x+1/4'

loop_
_atom_site_aniso_label
_atom_site_aniso_U_11
_atom_site_aniso_U_22
_atom_site_aniso_U_33
_atom_site_aniso_U_23
_atom_site_aniso_U_13
_atom_site_aniso_U_12
Co 0.02830(18) 0.02830(18) 0.02830(18) 0.00509(19) 0.00509(19) 0.00509(19)
Sn 0.05244(16) 0.04379(19) 0.05244(16) 0.01147(9) 0.00654(14) -0.01147(9)
N 0.0607(19) 0.0464(16) 0.071(2) 0.0172(15) 0.0133(16) -0.0066(14)
C1 0.0435(15) 0.0332(13) 0.0421(14) 0.0068(11) 0.0075(12) 0.0030(11)

loop_
_atom_site_label
_atom_site_type_symbol
_atom_site_fract_x
_atom_site_fract_y
_atom_site_fract_z
_atom_site_U_iso_or_equiv
_atom_site_thermal_displace_type
_atom_site_occupancy
_atom_site_calc_flag
_atom_site_refinement_flags
Co Co 0.6250 0.6250 0.6250 0.02830(18) Uani 1 d S
Sn Sn 0.472080(16) 0.3750 0.722080(16) 0.04956(13) Uani 1 d SD
N N 0.5152(2) 0.49951(19) 0.6825(2) 0.0594(8) Uani 1 d .
C1 C 0.55442(18) 0.54844(17) 0.66144(19) 0.0396(6) Uani 1 d .
C11 C 0.3828(4) 0.3750 0.6328(4) 0.119(5) Uiso 0.50 d SPGD
C12 C 0.4007(14) 0.4113(20) 0.5585(8) 0.119(5) Uiso 0.25 d PG
C13 C 0.3358(17) 0.3957(22) 0.5028(8) 0.119(5) Uiso 0.25 d PGD
C14 C 0.3901(33) 0.3959(41) 0.4377(25) 0.181(21) Uiso 0.25 d PD
C11' C 0.3593(9) 0.3877(18) 0.6665(13) 0.102(5) Uiso 0.25 d PGD
C12' C 0.3659(11) 0.4107(18) 0.5830(13) 0.102(5) Uiso 0.25 d PG
C13' C 0.2881(15) 0.4041(16) 0.5448(11) 0.102(5) Uiso 0.25 d PGD
C14' C 0.3002(43) 0.3537(36) 0.4773(28) 0.200(23) Uiso 0.25 d PD
C21 C 0.4521(9) 0.4228(11) 0.8395(7) 0.109(3) Uiso 0.40 d PGD
C22 C 0.3689(9) 0.4132(10) 0.8626(10) 0.109(3) Uiso 0.40 d PG
C23 C 0.3492(9) 0.4707(12) 0.9247(11) 0.109(3) Uiso 0.40 d PGD
C24 C 0.3708(24) 0.4194(24) 0.9872(23) 0.182(14) Uiso 0.40 d PD
C21' C 0.4978(17) 0.4100(23) 0.8414(9) 0.115(7) Uiso 0.20 d PGD
C22' C 0.4380(23) 0.3883(16) 0.9006(23) 0.115(7) Uiso 0.20 d PG
C23' C 0.4149(21) 0.4589(23) 0.9456(21) 0.115(7) Uiso 0.20 d PGD
C24' C 0.3522(27) 0.4978(33) 0.9849(33) 0.145(16) Uiso 0.20 d PD
C21" C 0.3956(8) 0.4276(8) 0.8132(6) 0.083(2) Uiso 0.40 d PGD
C22" C 0.4049(7) 0.3979(7) 0.8943(6) 0.083(2) Uiso 0.40 d PG
C23" C 0.3450(8) 0.4344(10) 0.9456(5) 0.083(2) Uiso 0.40 d PGD
C24" C 0.3518(25) 0.3982(24) 1.0224(17) 0.180(14) Uiso 0.40 d PD

loop_
_atom_type_symbol
_atom_type_description
_atom_type_scat_dispersion_real
_atom_type_scat_dispersion_imag
_atom_type_scat_source
C C 0.0033 0.0016 'International Tables Vol C Tables 4.2.6.8 and 6.1.1.4'
H H 0.0000 0.0000 'International Tables Vol C Tables 4.2.6.8 and 6.1.1.4'
N N 0.0061 0.0033 'International Tables Vol C Tables 4.2.6.8 and 6.1.1.4'
Co Co 0.3494 0.9721 'International Tables Vol C Tables 4.2.6.8 and 6.1.1.4'
Sn Sn -0.6537 1.4246 'International Tables Vol C Tables 4.2.6.8 and 6.1.1.4'

loop_
_geom_angle_atom_site_label_1
_geom_angle_atom_site_label_2
_geom_angle_atom_site_label_3
_geom_angle
_geom_angle_site_symmetry_1
_geom_angle_site_symmetry_3
C1 Co C1 93.38(19) 5 19_666
C1 Co C1 89.80(14) 5 .
C1 Co C1 87.19(19) 19_666 .
C1 Co C1 89.80(14) 5 9
C1 Co C1 175.61(18) 19_666 9
C1 Co C1 89.80(14) . 9
C1 Co C1 175.61(18) 5 24_666
C1 Co C1 89.80(14) 19_666 24_666
C1 Co C1 93.38(19) . 24_666
C1 Co C1 87.19(19) 9 24_666
C1 Co C1 87.19(19) 5 14_666
C1 Co C1 89.80(14) 19_666 14_666
C1 Co C1 175.61(18) . 14_666
C1 Co C1 93.38(19) 9 14_666
C1 Co C1 89.80(14) 24_666 14_666
C11 Sn C11' 19.6(7) . 22_455
C11 Sn C11' 19.6(7) . .
C11' Sn C11' 39.2(14) 22_455 .
C11 Sn C21' 143.9(8) . 22_455
C11' Sn C21' 124.5(11) 22_455 22_455
C11' Sn C21' 162.9(11) . 22_455
C11 Sn C21' 143.9(8) . .
C11' Sn C21' 162.9(11) 22_455 .
C11' Sn C21' 124.5(11) . .
C21' Sn C21' 72.2(17) 22_455 .
C11 Sn C21 122.4(4) . .
C11' Sn C21 141.8(9) 22_455 .
C11' Sn C21 103.0(8) . .
C21' Sn C21 93.6(10) 22_455 .
C21' Sn C21 21.5(9) . .
C11 Sn C21 122.5(4) . 22_455
C11' Sn C21 103.0(8) 22_455 22_455
C11' Sn C21 141.8(9) . 22_455
C21' Sn C21 21.5(9) 22_455 22_455
C21' Sn C21 93.6(10) . 22_455
C21 Sn C21 115.1(9) . 22_455
C11 Sn C21" 94.6(4) . 22_455
C11' Sn C21" 75.1(8) 22_455 22_455
C11' Sn C21" 114.0(8) . 22_455
C21' Sn C21" 49.4(9) 22_455 22_455
C21' Sn C21" 121.4(9) . 22_455
C21 Sn C21" 142.9(6) . 22_455
C21 Sn C21" 28.0(5) 22_455 22_455
C11 Sn C21" 94.6(4) . .
C11' Sn C21" 114.0(8) 22_455 .
C11' Sn C21" 75.1(8) . .
C21' Sn C21" 121.4(9) 22_455 .
C21' Sn C21" 49.4(9) . .
C21 Sn C21" 28.0(5) . .
C21 Sn C21" 142.9(6) 22_455 .
C21" Sn C21" 170.9(7) 22_455 .
C11 Sn N 91.05(9) . 22_455
C11' Sn N 93.6(8) 22_455 22_455
C11' Sn N 88.4(8) . 22_455
C21' Sn N 87.6(11) 22_455 22_455
C21' Sn N 90.7(11) . 22_455
C21 Sn N 90.3(5) . 22_455
C21 Sn N 88.6(5) 22_455 22_455
C21" Sn N 91.1(4) 22_455 22_455
C21" Sn N 88.7(4) . 22_455
C11 Sn N 91.06(9) . .
C11' Sn N 88.4(8) 22_455 .
C11' Sn N 93.6(8) . .
C21' Sn N 90.7(11) 22_455 .
C21' Sn N 87.6(11) . .
C21 Sn N 88.6(5) . .
C21 Sn N 90.3(5) 22_455 .
C21" Sn N 88.7(4) 22_455 .
C21" Sn N 91.1(4) . .
N Sn N 177.89(19) 22_455 .
C1 N Sn 161.3(3) . .
N C1 Co 176.2(3) . .
C11' C11 C11' 160.9(21) 22_455 .
C11' C11 C12' 107.5(34) 22_455 22_455
C11' C11 C12' 86.9(35) . 22_455
C11' C11 C12' 86.8(19) 22_455 .
C11' C11 C12' 107.6(18) . .
C12' C11 C12' 84.1(26) 22_455 .
C11' C11 C12 58.7(22) 22_455 .
C11' C11 C12 132.5(24) . .
C12' C11 C12 99.9(21) 22_455 .
C12' C11 C12 29.2(16) . .
C11' C11 C12 132.5(34) 22_455 22_455
C11' C11 C12 58.7(32) . 22_455
C12' C11 C12 29.2(34) 22_455 22_455
C12' C11 C12 99.9(13) . 22_455
C12 C11 C12 123.7(5) . 22_455
C11' C11 Sn 80.4(11) 22_455 .
C11' C11 Sn 80.4(11) . .
C12' C11 Sn 138.0(14) 22_455 .
C12' C11 Sn 138.0(13) . .
C12 C11 Sn 118.2(8) . .
C12 C11 Sn 118.2(4) 22_455 .
C12' C12 C11' 76.3(19) . 22_455
C12' C12 C11 46.8(21) . .
C11' C12 C11 30.5(12) 22_455 .
C12' C12 C13 75.8(22) . .
C11' C12 C13 119.4(17) 22_455 .
C11 C12 C13 109.16(10) . .
C12' C12 C13' 42.1(22) . .
C11' C12 C13' 104.9(13) 22_455 .
C11 C12 C13' 82.5(10) . .
C13 C12 C13' 34.1(12) . .
C12' C12 C12' 38.4(29) . 22_455
C11' C12 C12' 49.4(11) 22_455 22_455
C11 C12 C12' 33.2(8) . 22_455
C13 C12 C12' 76.5(8) . 22_455
C13' C12 C12' 55.5(9) . 22_455
C12' C12 C11' 35.3(20) . .
C11' C12 C11' 45.5(18) 22_455 .
C11 C12 C11' 15.6(9) . .
C13 C12 C11' 106.8(8) . .
C13' C12 C11' 75.5(9) . .
C12' C12 C11' 37.5(14) 22_455 .
C14' C13 C13' 85.9(37) . .
C14' C13 C13' 53.5(39) . 22_455
C13' C13 C13' 50.2(32) . 22_455
C14' C13 C14 93.1(43) . .
C13' C13 C14 168.3(40) . .
C13' C13 C14 136.6(46) 22_455 .
C14' C13 C12 146.3(51) . .
C13' C13 C12 96.5(18) . .
C13' C13 C12 103.4(13) 22_455 .
C14 C13 C12 90.8(27) . .
C14' C13 C12' 135.2(40) . .
C13' C13 C12' 68.4(13) . .
C13' C13 C12' 82.4(17) 22_455 .
C14 C13 C12' 119.1(29) . .
C12 C13 C12' 28.4(12) . .
C14' C13 C14' 68.6(47) . 22_455
C13' C13 C14' 19.1(24) . 22_455
C13' C13 C14' 45.6(22) 22_455 22_455
C14 C13 C14' 153.4(32) . 22_455
C12 C13 C14' 115.3(21) . 22_455
C12' C13 C14' 87.0(22) . 22_455
C14 C14 C14 60.000(9) 5 9
C14 C14 C13 169.6(97) 5 .
C14 C14 C13 129.4(100) 9 .
C14 C14 C14' 146.8(46) 5 .
C14 C14 C14' 127.8(82) 9 .
C13 C14 C14' 34.5(16) . .
C11 C11' C12 90.7(35) . 22_455
C11 C11' C12' 58.1(34) . 22_455
C12 C11' C12' 33.6(28) 22_455 22_455
C11 C11' C11' 9.6(11) . 22_455
C12 C11' C11' 97.0(34) 22_455 22_455
C12' C11' C11' 65.6(33) 22_455 22_455
C11 C11' C12' 44.3(16) . .
C12 C11' C12' 91.3(15) 22_455 .
C12' C11' C12' 63.1(28) 22_455 .
C11' C11' C12' 51.6(14) 22_455 .
C11 C11' C12 31.9(17) . .
C12 C11' C12 100.5(20) 22_455 .
C12' C11' C12 68.5(24) 22_455 .
C11' C11' C12 37.5(15) 22_455 .
C12' C11' C12 16.4(12) . .
C11 C11' Sn 79.9(11) . .
C12 C11' Sn 130.9(27) 22_455 .
C12' C11' Sn 123.1(30) 22_455 .
C11' C11' Sn 70.4(7) 22_455 .
C12' C11' Sn 112.4(13) . .
C12 C11' Sn 96.3(10) . .
C12 C12' C11 104.0(32) . .
C12 C12' C11' 70.1(28) . 22_455
C11 C12' C11' 35.0(15) . 22_455
C12 C12' C11' 128.3(31) . .
C11 C12' C11' 28.2(12) . .
C11' C12' C11' 62.8(24) 22_455 .
C12 C12' C13' 118.7(29) . .
C11 C12' C13' 122.7(14) . .
C11' C12' C13' 135.3(26) 22_455 .
C11' C12' C13' 109.5 . .
C12 C12' C13 75.8(21) . .
C11 C12' C13 136.0(31) . .
C11' C12' C13 116.6(27) 22_455 .
C11' C12' C13 144.6(23) . .
C13' C12' C13 43.3(17) . .
C12 C12' C12' 123.5(41) . 22_455
C11 C12' C12' 48.0(15) . 22_455
C11' C12' C12' 65.4(21) 22_455 22_455
C11' C12' C12' 51.5(22) . 22_455
C13' C12' C12' 76.1(8) . 22_455
C13 C12' C12' 94.5(19) . 22_455
C12 C12' C13' 108.3(31) . 22_455
C11 C12' C13' 99.7(27) . 22_455
C11' C12' C13' 102.0(24) 22_455 22_455
C11' C12' C13' 101.2(27) . 22_455
C13' C12' C13' 33.7(17) . 22_455
C13 C12' C13' 43.4(15) . 22_455
C12' C12' C13' 52.7(16) 22_455 22_455
C12 C12' C12 139.6(57) . 22_455
C11 C12' C12 46.9(10) . 22_455
C11' C12' C12 74.0(25) 22_455 22_455
C11' C12' C12 39.3(15) . 22_455
C13' C12' C12 76.3(9) . 22_455
C13 C12' C12 105.3(21) . 22_455
C12' C12' C12 18.1(29) 22_455 22_455
C13' C12' C12 61.9(26) 22_455 22_455
C14' C13' C13' 89.8(44) 22_455 22_455
C14' C13' C13 141.0(49) 22_455 .
C13' C13' C13 73.2(43) 22_455 .
C14' C13' C13 52.5(42) 22_455 22_455
C13' C13' C13 56.6(58) 22_455 22_455
C13 C13' C13 129.3(46) . 22_455
C14' C13' C14' 97.8(63) 22_455 .
C13' C13' C14' 46.3(39) 22_455 .
C13 C13' C14' 45.3(30) . .
C13 C13' C14' 96.3(50) 22_455 .
C14' C13' C12' 148.8(43) 22_455 .
C13' C13' C12' 91.3(20) 22_455 .
C13 C13' C12' 68.3(18) . .
C13 C13' C12' 103.6(13) 22_455 .
C14' C13' C12' 105.4(34) . .
C14' C13' C12' 106.3(45) 22_455 22_455
C13' C13' C12' 55.0(14) 22_455 22_455
C13 C13' C12' 92.5(24) . 22_455
C13 C13' C12' 54.2(25) 22_455 22_455
C14' C13' C12' 96.3(33) . 22_455
C12' C13' C12' 51.2(16) . 22_455
C14' C13' C12 167.5(44) 22_455 .
C13' C13' C12 87.9(24) 22_455 .
C13 C13' C12 49.4(13) . .
C13 C13' C12 116.8(25) 22_455 .
C14' C13' C12 89.5(33) . .
C12' C13' C12 19.2(10) . .
C12' C13' C12 62.6(11) 22_455 .
C13' C14' C13 74.0(38) 22_455 .
C13' C14' C13' 43.9(32) 22_455 .
C13 C14' C13' 48.7(24) . .
C13' C14' C14' 49.1(42) 22_455 22_455
C13 C14' C14' 81.0(39) . 22_455
C13' C14' C14' 33.1(27) . 22_455
C13' C14' C14 119.3(57) 22_455 .
C13 C14' C14 52.3(37) . .
C13' C14' C14 100.4(40) . .
C14' C14' C14 129.9(50) 22_455 .
C13' C14' C13 19.9(33) 22_455 22_455
C13 C14' C13 81.1(33) . 22_455
C13' C14' C13 38.1(30) . 22_455
C14' C14' C13 30.4(30) 22_455 22_455
C14 C14' C13 132.4(38) . 22_455
C21' C21 C21" 155.0(14) . .
C21' C21 C22' 91.4(30) . .
C21" C21 C22' 102.7(25) . .
C21' C21 C22" 118.5(31) . .
C21" C21 C22" 76.7(10) . .
C22' C21 C22" 27.2(20) . .
C21' C21 C22 151.7(38) . .
C21" C21 C22 41.9(10) . .
C22' C21 C22 62.1(22) . .
C22" C21 C22 35.2(9) . .
C21' C21 Sn 77.6(9) . .
C21" C21 Sn 77.5(7) . .
C22' C21 Sn 129.2(18) . .
C22" C21 Sn 129.1(12) . .
C22 C21 Sn 110.6(9) . .
C22" C22 C21" 106.4(17) . .
C22" C22 C22' 12.0(16) . .
C21" C22 C22' 94.6(19) . .
C22" C22 C23 85.0(13) . .
C21" C22 C23 123.4(15) . .
C22' C22 C23 93.5(16) . .
C22" C22 C21 61.1(13) . .
C21" C22 C21 45.9(11) . .
C22' C22 C21 49.8(15) . .
C23 C22 C21 109.5 . .
C22" C22 C23" 71.2(11) . .
C21" C22 C23" 149.3(17) . .
C22' C22 C23" 82.4(16) . .
C23 C22 C23" 27.6(9) . .
C21 C22 C23" 118.6(11) . .
C22" C22 C23' 47.4(16) . .
C21" C22 C23' 111.2(17) . .
C22' C22 C23' 53.4(12) . .
C23 C22 C23' 41.3(11) . .
C21 C22 C23' 75.1(10) . .
C23" C22 C23' 43.8(11) . .
C23" C23 C24' 84.6(38) . .
C23" C23 C23' 78.5(30) . .
C24' C23 C23' 75.7(26) . .
C23" C23 C24 29.1(25) . .
C24' C23 C24 63.9(33) . .
C23' C23 C24 55.3(25) . .
C23" C23 C22 78.9(16) . .
C24' C23 C22 155.8(32) . .
C23' C23 C22 83.6(16) . .
C24 C23 C22 94.0(23) . .
C23" C23 C22" 64.1(12) . .
C24' C23 C22" 124.7(30) . .
C23' C23 C22" 54.9(18) . .
C24 C23 C22" 67.9(20) . .
C22 C23 C22" 31.3(8) . .
C24" C24 C23" 123.8(69) . .
C24" C24 C23' 163.5(71) . .
C23" C24 C23' 71.4(32) . .
C24" C24 C24' 112.3(69) . .
C23" C24 C24' 64.8(34) . .
C23' C24 C24' 66.0(26) . .
C24" C24 C23 139.3(60) . .
C23" C24 C23 23.6(18) . .
C23' C24 C23 52.7(23) . .
C24' C24 C23 47.4(27) . .
C24" C24 C22" 139.0(67) . .
C23" C24 C22" 59.2(24) . .
C23' C24 C22" 52.0(24) . .
C24' C24 C22" 105.0(30) . .
C23 C24 C22" 62.1(15) . .
C24" C24 C22' 135.3(62) . .
C23" C24 C22' 76.2(30) . .
C23' C24 C22' 49.7(19) . .
C24' C24 C22' 112.3(30) . .
C23 C24 C22' 75.7(20) . .
C22" C24 C22' 17.5(14) . .
C21 C21' C22' 55.4(28) . .
C21 C21' C22" 38.6(21) . .
C22' C21' C22" 16.8(18) . .
C21 C21' C21" 14.2(9) . .
C22' C21' C21" 64.2(22) . .
C22" C21' C21" 47.6(8) . .
C21 C21' Sn 80.9(11) . .
C22' C21' Sn 115.6(22) . .
C22" C21' Sn 104.8(12) . .
C21" C21' Sn 66.8(6) . .
C22" C22' C21 84.4(45) . .
C22" C22' C22 17.4(27) . .
C21 C22' C22 68.1(22) . .
C22" C22' C21' 117.5(49) . .
C21 C22' C21' 33.2(16) . .
C22 C22' C21' 100.8(27) . .
C22" C22' C23' 67.6(36) . .
C21 C22' C23' 95.9(20) . .
C22 C22' C23' 76.7(25) . .
C21' C22' C23' 109.5 . .
C22" C22' C21" 50.7(35) . .
C21 C22' C21" 35.6(15) . .
C22 C22' C21" 33.5(12) . .
C21' C22' C21" 67.5(19) . .
C23' C22' C21" 91.2(24) . .
C22" C22' C23" 35.2(27) . .
C21 C22' C23" 107.7(25) . .
C22 C22' C23" 51.1(13) . .
C21' C22' C23" 137.3(23) . .
C23' C22' C23" 40.9(19) . .
C21" C22' C23" 81.2(17) . .
C22" C22' C24 60.2(33) . .
C21 C22' C24 129.3(26) . .
C22 C22' C24 76.9(19) . .
C21' C22' C24 148.8(20) . .
C23' C22' C24 39.4(20) . .
C21" C22' C24 107.0(21) . .
C23" C22' C24 26.1(11) . .
C24 C23' C23 72.0(25) . .
C24 C23' C23" 40.9(20) . .
C23 C23' C23" 33.8(15) . .
C24 C23' C24' 61.8(30) . .
C23 C23' C24' 50.0(27) . .
C23" C23' C24' 56.3(27) . .
C24 C23' C22" 82.9(34) . .
C23 C23' C22" 79.6(25) . .
C23" C23' C22" 68.4(21) . .
C24' C23' C22" 124.0(38) . .
C24 C23' C22' 90.9(32) . .
C23 C23' C22' 103.4(32) . .
C23" C23' C22' 89.0(26) . .
C24' C23' C22' 145.2(39) . .
C22" C23' C22' 23.8(17) . .
C24 C23' C22 87.1(31) . .
C23 C23' C22 55.1(17) . .
C23" C23' C22 56.2(16) . .
C24' C23' C22 104.1(34) . .
C22" C23' C22 27.5(11) . .
C22' C23' C22 49.9(21) . .
C23 C24' C23" 34.0(19) . .
C23 C24' C24 68.8(29) . .
C23" C24' C24 38.2(21) . .
C23 C24' C23' 54.3(25) . .
C23" C24' C23' 55.4(24) . .
C24 C24' C23' 52.2(24) . .
C23 C24' C24" 86.4(36) . .
C23" C24' C24" 52.6(25) . .
C24 C24' C24" 23.2(26) . .
C23' C24' C24" 74.5(31) . .
C22 C21" C21 92.2(12) . .
C22 C21" C22" 33.8(11) . .
C21 C21" C22" 59.0(10) . .
C22 C21" C22' 51.9(15) . .
C21 C21" C22' 41.8(14) . .
C22" C21" C22' 18.2(11) . .
C22 C21" C21' 100.1(16) . .
C21 C21" C21' 10.8(7) . .
C22" C21" C21' 66.3(11) . .
C22' C21" C21' 48.3(8) . .
C22 C21" Sn 140.2(13) . .
C21 C21" Sn 74.5(6) . .
C22" C21" Sn 117.0(7) . .
C22' C21" Sn 101.2(11) . .
C21' C21" Sn 63.8(5) . .
C22' C22" C22 150.6(42) . .
C22' C22" C21 68.5(37) . .
C22 C22" C21 83.7(12) . .
C22' C22" C23' 88.6(38) . .
C22 C22" C23' 105.1(22) . .
C21 C22" C23' 97.6(20) . .
C22' C22" C21" 111.1(38) . .
C22 C22" C21" 39.9(12) . .
C21 C22" C21" 44.4(9) . .
C23' C22" C21" 110.5(21) . .
C22' C22" C23" 131.4(39) . .
C22 C22" C23" 75.6(11) . .
C21 C22" C23" 135.3(12) . .
C23' C22" C23" 52.4(15) . .
C21" C22" C23" 109.5 . .
C22' C22" C23 134.0(37) . .
C22 C22" C23 63.7(10) . .
C21 C22" C23 109.6(12) . .
C23' C22" C23 45.5(17) . .
C21" C22" C23 88.6(8) . .
C23" C22" C23 25.8(7) . .
C22' C22" C24 102.3(41) . .
C22 C22" C24 105.8(17) . .
C21 C22" C24 142.7(20) . .
C23' C22" C24 45.2(20) . .
C21" C22" C24 138.5(12) . .
C23" C22" C24 30.4(12) . .
C23 C22" C24 50.0(11) . .
C22' C22" C21' 45.7(34) . .
C22 C22" C21' 105.9(16) . .
C21 C22" C21' 22.9(14) . .
C23' C22" C21' 96.9(17) . .
C21" C22" C21' 66.1(11) . .
C23" C22" C21' 146.9(16) . .
C23 C22" C21' 124.6(16) . .
C24 C22" C21' 135.9(17) . .
C23 C23" C24 127.3(41) . .
C23 C23" C24' 61.4(32) . .
C24 C23" C24' 76.9(38) . .
C23 C23" C23' 67.7(27) . .
C24 C23" C23' 67.7(33) . .
C24' C23" C23' 68.2(22) . .
C23 C23" C24" 143.8(28) . .
C24 C23" C24" 26.2(36) . .
C24' C23" C24" 83.1(35) . .
C23' C23" C24" 93.7(26) . .
C23 C23" C22" 90.0(12) . .
C24 C23" C22" 90.4(30) . .
C24' C23" C22" 126.8(23) . .
C23' C23" C22" 59.2(15) . .
C24" C23" C22" 107.3(20) . .
C23 C23" C22 73.5(12) . .
C24 C23" C22 123.5(31) . .
C24' C23" C22 131.7(27) . .
C23' C23" C22 79.9(16) . .
C24" C23" C22 135.9(21) . .
C22" C23" C22 33.2(7) . .
C23 C23" C22' 94.1(17) . .
C24 C23" C22' 77.8(31) . .
C24' C23" C22' 118.3(22) . .
C23' C23" C22' 50.1(11) . .
C24" C23" C22' 96.9(21) . .
C22" C23" C22' 13.4(14) . .
C22 C23" C22' 46.4(15) . .
C24 C24" C23" 30.0(37) . .
C24 C24" C24' 44.5(48) . .
C23" C24" C24' 44.4(20) . .

loop_
_geom_bond_atom_site_label_1
_geom_bond_atom_site_label_2
_geom_bond_distance
_geom_bond_site_symmetry_2
Co C1 1.9041(30) 5
Co C1 1.9041(30) 19_666
Co C1 1.9041(30) .
Co C1 1.9041(30) 9
Co C1 1.9041(30) 24_666
Co C1 1.9041(30) 14_666
Sn C11 2.1783(96) .
Sn C11' 2.1815(95) 22_455
Sn C11' 2.1815(95) .
Sn C21' 2.1913(99) 22_455
Sn C21' 2.1913(99) .
Sn C21 2.2154(88) .
Sn C21 2.2154(88) 22_455
Sn C21" 2.2444(77) 22_455
Sn C21" 2.2444(77) .
Sn N 2.3747(30) 22_455
Sn N 2.3747(30) .
N C1 1.1415(43) .
C11 C11' 0.7425(261) 22_455
C11 C11' 0.7422(262) .
C11 C12' 1.0982(225) 22_455
C11 C12' 1.0983(249) .
C11 C12 1.4619(60) .
C11 C12 1.4617(182) 22_455
C12 C12' 0.7348(296) .
C12 C11' 1.2496(287) 22_455
C12 C13 1.4996 .
C12 C13' 1.9622(332) .
C12 C12' 1.9733(346) 22_455
C12 C11' 2.0382(253) .
C13 C14' 1.0476(585) .
C13 C13' 1.1070(391) .
C13 C13' 1.2696(488) 22_455
C13 C14 1.4628(277) .
C13 C12' 1.5000(272) .
C13 C14' 2.0448(620) 22_455
C14 C14 1.0980(662) 5
C14 C14 1.0980(662) 9
C14 C14' 1.8449(836) .
C11' C12 1.2496(519) 22_455
C11' C12' 1.2914(411) 22_455
C11' C11' 1.4641(509) 22_455
C11' C12' 1.4996 .
C12' C11' 1.2914(314) 22_455
C12' C13' 1.5004 .
C12' C12' 1.4705(515) 22_455
C12' C13' 1.8322(388) 22_455
C12' C12 1.9733(323) 22_455
C13' C14' 1.0622(579) 22_455
C13' C13' 1.0180(571) 22_455
C13' C13 1.2696(548) 22_455
C13' C14' 1.4692(284) .
C13' C12' 1.8322(247) 22_455
C14' C13' 1.0622(717) 22_455
C14' C14' 1.9267(1017) 22_455
C14' C13 2.0448(644) 22_455
C21 C21' 0.8214(336) .
C21 C21" 1.0778(203) .
C21 C22' 1.2347(397) .
C21 C22" 1.3209(184) .
C21 C22 1.4998 .
C22 C22" 0.8689(192) .
C22 C21" 1.0018(183) .
C22 C22' 1.4280(476) .
C22 C23 1.4997 .
C22 C23" 1.5351(172) .
C22 C23' 1.8183(418) .
C23 C23" 0.7260(223) .
C23 C24' 1.1405(545) .
C23 C23' 1.2080(414) .
C23 C24 1.4445(263) .
C23 C22" 1.6669(172) .
C24 C24" 0.7806(464) .
C24 C23" 0.8840(339) .
C24 C23' 1.2484(485) .
C24 C24' 1.3914(610) .
C24 C22" 1.7472(437) .
C24 C22' 1.9672(527) .
C21' C22' 1.4996 .
C21' C22" 1.8587(321) .
C21' C21" 1.8552(313) .
C22' C22" 0.6059(417) .
C22' C23' 1.4998 .
C22' C21" 1.8083(474) .
C22' C23" 1.9544(336) .
C23' C23" 1.2788(414) .
C23' C24' 1.4426(270) .
C23' C22" 1.3868(383) .
C24' C23" 1.2929(544) .
C24' C24" 1.8360(732) .
C21" C22" 1.4998 .
C22" C23" 1.5001 .
C23" C24" 1.4689(256) .
